data_4133550
loop_
_publ_author_name
'Xiong, Yang'
'Du, Zhuanzhuan'
'Chen, Haohua'
'Yang, Zhao'
'Tan, Qiuyuan'
'Zhang, Changhui'
'Zhu, Lei'
'Lan, Yu'
'Zhang, Min'

_publ_section_title
;
 Well-Designed Phosphine-Urea Ligand for Highly Diastereo- and
 Enantioselective 1,3-Dipolar Cycloaddition of Methacrylonitrile: A
 Combined Experimental and Theoretical Study.
;
_journal_issue 2
_journal_name_full 'Journal of the American Chemical Society'
_journal_page_first 961
_journal_page_last 971
_journal_paper_doi 10.1021/jacs.8b10939
_journal_volume 141
_journal_year 2019
_chemical_absolute_configuration ad
_chemical_formula_moiety 'C13 H13 Br N2 O2'
_chemical_formula_sum 'C13 H13 Br N2 O2'
_chemical_formula_weight 309.16
_space_group_crystal_system monoclinic
_space_group_IT_number 4
_space_group_name_Hall 'P 2yb'
_space_group_name_H-M_alt 'P 1 21 1'
_atom_sites_solution_hydrogens mixed
_atom_sites_solution_primary dual
_audit_creation_date 2017-04-01
_audit_creation_method
;
Olex2 1.2-alpha
(compiled 2017.03.02 svn.r3394 for OlexSys, GUI svn.r5324)
;
_cell_angle_alpha 90
_cell_angle_beta 110.754(7)
_cell_angle_gamma 90
_cell_formula_units_Z 2
_cell_length_a 10.4672(6)
_cell_length_b 5.7450(3)
_cell_length_c 11.4377(7)
_cell_measurement_reflns_used 2477
_cell_measurement_temperature 295(2)
_cell_measurement_theta_max 22.6980
_cell_measurement_theta_min 3.6180
_cell_volume 643.16(7)
_computing_molecular_graphics 'Olex2 (Dolomanov et al., 2009)'
_computing_publication_material 'Olex2 (Dolomanov et al., 2009)'
_computing_structure_refinement 'ShelXL (Sheldrick, 2015)'
_computing_structure_solution 'ShelXT (Sheldrick, 2015)'
_diffrn_ambient_temperature 295(2)
_diffrn_detector_area_resol_mean 16.0892
_diffrn_measured_fraction_theta_full 0.997
_diffrn_measured_fraction_theta_max 0.997
_diffrn_measurement_device_type 'SuperNova, Single source at offset, Eos'
_diffrn_measurement_method '\w scans'
_diffrn_radiation_type MoK\a
_diffrn_radiation_wavelength 0.71073
_diffrn_reflns_av_R_equivalents 0.0496
_diffrn_reflns_av_unetI/netI 0.0569
_diffrn_reflns_Laue_measured_fraction_full 0.997
_diffrn_reflns_Laue_measured_fraction_max 0.997
_diffrn_reflns_limit_h_max 13
_diffrn_reflns_limit_h_min -13
_diffrn_reflns_limit_k_max 7
_diffrn_reflns_limit_k_min -7
_diffrn_reflns_limit_l_max 14
_diffrn_reflns_limit_l_min -14
_diffrn_reflns_number 8604
_diffrn_reflns_point_group_measured_fraction_full 0.998
_diffrn_reflns_point_group_measured_fraction_max 0.998
_diffrn_reflns_theta_full 25.242
_diffrn_reflns_theta_max 26.363
_diffrn_reflns_theta_min 3.637
_diffrn_source 'micro-focus sealed X-ray tube'
_exptl_absorpt_coefficient_mu 3.191
_exptl_absorpt_correction_T_max 1.00000
_exptl_absorpt_correction_T_min 0.71622
_exptl_absorpt_correction_type multi-scan
_exptl_absorpt_process_details
;
CrysAlisPro 1.171.38.41k (Rigaku Oxford Diffraction, 2015)
Empirical absorption correction using spherical harmonics,
 implemented in SCALE3 ABSPACK scaling algorithm.
;
_exptl_crystal_colour Colorless
_exptl_crystal_density_diffrn 1.596
_exptl_crystal_description Block
_exptl_crystal_F_000 312
_exptl_crystal_size_max 0.50
_exptl_crystal_size_mid 0.26
_exptl_crystal_size_min 0.24
_refine_diff_density_max 0.422
_refine_diff_density_min -0.272
_refine_diff_density_rms 0.054
_refine_ls_abs_structure_details
;
 Flack x determined using 577 quotients [(I+)-(I-)]/[(I+)+(I-)]
 (Parsons, Flack and Wagner, Acta Cryst. B69 (2013) 249-259).
;
_refine_ls_abs_structure_Flack -0.019(10)
_refine_ls_extinction_method none
_refine_ls_goodness_of_fit_ref 1.030
_refine_ls_hydrogen_treatment mixed
_refine_ls_matrix_type full
_refine_ls_number_parameters 168
_refine_ls_number_reflns 2612
_refine_ls_number_restraints 1
_refine_ls_restrained_S_all 1.030
_refine_ls_R_factor_all 0.0800
_refine_ls_R_factor_gt 0.0454
_refine_ls_shift/su_max 0.000
_refine_ls_shift/su_mean 0.000
_refine_ls_structure_factor_coef Fsqd
_refine_ls_weighting_details 'w=1/[\s^2^(Fo^2^)+(0.0408P)^2^] where P=(Fo^2^+2Fc^2^)/3'
_refine_ls_weighting_scheme calc
_refine_ls_wR_factor_gt 0.0861
_refine_ls_wR_factor_ref 0.0995
_reflns_Friedel_coverage 0.813
_reflns_Friedel_fraction_full 1.000
_reflns_Friedel_fraction_max 1.000
_reflns_number_gt 1820
_reflns_number_total 2612
_reflns_threshold_expression 'I > 2\s(I)'
_cod_data_source_file ja8b10939_si_003.cif
_cod_data_source_block xy-3
_cod_database_code 4133550
_shelx_shelxl_version_number 2014/7
_shelx_space_group_comment
;
The symmetry employed for this shelxl refinement is uniquely defined
by the following loop, which should always be used as a source of
symmetry information in preference to the above space-group names.
They are only intended as comments.
;
_oxdiff_exptl_absorpt_empirical_full_min 0.735
_oxdiff_exptl_absorpt_empirical_full_max 1.291
_oxdiff_exptl_absorpt_empirical_details
;
Empirical correction (ABSPACK) includes:
- Absorption correction using spherical harmonics
- Frame scaling
;
_olex2_refinement_description
;
1. Fixed Uiso
 At 1.2 times of:
  All C(H) groups, All C(H,H) groups
 At 1.5 times of:
  All C(H,H,H) groups
2.a Ternary CH refined with riding coordinates:
 C5(H5), C7(H7), C3(H3)
2.b Secondary CH2 refined with riding coordinates:
 C4(H4A,H4B)
2.c Aromatic/amide H refined with riding coordinates:
 C12(H12), C10(H10), C9(H9), C13(H13)
2.d Idealised Me refined as rotating group:
 C1(H1A,H1B,H1C)
;
_olex2_submission_special_instructions 'No special instructions were received'

loop_
_space_group_symop_operation_xyz
'x, y, z'
'-x, y+1/2, -z'

loop_
_atom_site_label
_atom_site_type_symbol
_atom_site_fract_x
_atom_site_fract_y
_atom_site_fract_z
_atom_site_U_iso_or_equiv
_atom_site_adp_type
_atom_site_occupancy
_atom_site_site_symmetry_order
_atom_site_calc_flag
_atom_site_refinement_flags_posn
Br1 Br -0.17205(7) 0.7584(2) 0.15363(6) 0.0760(3) Uani 1 1 d .
O2 O 0.6368(5) 0.7270(12) 0.4114(5) 0.0736(15) Uani 1 1 d .
O1 O 0.8246(4) 0.5148(9) 0.4587(5) 0.0638(14) Uani 1 1 d .
C12 C 0.1133(6) 0.7071(12) 0.2610(6) 0.0523(18) Uani 1 1 d .
H12 H 0.1100 0.8509 0.2971 0.063 Uiso 1 1 calc R
C11 C -0.0034(7) 0.6019(13) 0.1848(6) 0.0520(17) Uani 1 1 d .
N2 N 0.4225(6) 0.7416(14) 0.0848(5) 0.0703(16) Uani 1 1 d .
C5 C 0.4534(6) 0.3094(11) 0.1642(6) 0.0443(16) Uani 1 1 d .
H5 H 0.4190 0.2052 0.0920 0.053 Uiso 1 1 calc R
C10 C -0.0015(7) 0.3904(14) 0.1307(6) 0.0553(19) Uani 1 1 d .
H10 H -0.0821 0.3219 0.0788 0.066 Uiso 1 1 calc R
C4 C 0.6020(5) 0.2497(16) 0.2409(5) 0.0498(14) Uani 1 1 d .
H4A H 0.6641 0.3407 0.2133 0.060 Uiso 1 1 calc R
H4B H 0.6197 0.0857 0.2335 0.060 Uiso 1 1 calc R
C9 C 0.1232(5) 0.2798(15) 0.1545(5) 0.0480(15) Uani 1 1 d .
H9 H 0.1251 0.1357 0.1182 0.058 Uiso 1 1 calc R
C7 C 0.3792(5) 0.2601(15) 0.2567(5) 0.0452(13) Uani 1 1 d .
H7 H 0.3641 0.0918 0.2575 0.054 Uiso 1 1 calc R
N1 N 0.4804(5) 0.3250(11) 0.3772(5) 0.0578(19) Uani 1 1 d .
C2 C 0.6915(7) 0.5413(13) 0.4167(6) 0.0459(16) Uani 1 1 d .
C8 C 0.2452(6) 0.3791(11) 0.2315(6) 0.0427(16) Uani 1 1 d .
C13 C 0.2376(7) 0.5942(11) 0.2834(6) 0.0506(17) Uani 1 1 d .
H13 H 0.3177 0.6654 0.3347 0.061 Uiso 1 1 calc R
C3 C 0.6184(6) 0.3112(12) 0.3762(5) 0.0463(17) Uani 1 1 d .
H3 H 0.6687 0.1872 0.4326 0.056 Uiso 1 1 calc R
C1 C 0.9041(7) 0.7243(17) 0.4979(7) 0.074(2) Uani 1 1 d .
H1A H 0.8552 0.8533 0.4490 0.112 Uiso 1 1 calc GR
H1B H 0.9900 0.7065 0.4862 0.112 Uiso 1 1 calc GR
H1C H 0.9201 0.7527 0.5847 0.112 Uiso 1 1 calc GR
C6 C 0.4366(7) 0.5535(13) 0.1224(6) 0.0475(17) Uani 1 1 d .
H1 H 0.468(4) 0.308(10) 0.445(4) 0.019(14) Uiso 1 1 d .

loop_
_atom_site_aniso_label
_atom_site_aniso_U_11
_atom_site_aniso_U_22
_atom_site_aniso_U_33
_atom_site_aniso_U_23
_atom_site_aniso_U_13
_atom_site_aniso_U_12
Br1 0.0622(4) 0.0977(7) 0.0669(5) 0.0132(6) 0.0213(3) 0.0235(6)
O2 0.070(3) 0.052(4) 0.100(4) -0.012(4) 0.031(3) 0.009(3)
O1 0.046(3) 0.049(3) 0.088(4) 0.003(3) 0.013(3) 0.002(2)
C12 0.067(4) 0.046(5) 0.043(3) -0.003(3) 0.019(3) 0.007(4)
C11 0.052(4) 0.061(5) 0.040(4) 0.008(4) 0.012(3) 0.001(4)
N2 0.088(4) 0.056(4) 0.071(4) 0.013(5) 0.034(3) -0.002(5)
C5 0.053(3) 0.034(4) 0.045(3) -0.005(3) 0.016(3) 0.000(3)
C10 0.048(4) 0.062(5) 0.046(4) 0.000(4) 0.004(3) -0.010(4)
C4 0.053(3) 0.044(4) 0.054(3) -0.004(5) 0.021(3) 0.005(5)
C9 0.060(4) 0.035(4) 0.045(3) -0.009(4) 0.013(3) -0.008(4)
C7 0.047(3) 0.037(3) 0.050(3) 0.002(4) 0.015(3) -0.007(4)
N1 0.048(3) 0.084(6) 0.043(3) 0.010(3) 0.019(3) -0.004(3)
C2 0.050(4) 0.048(4) 0.045(4) 0.002(3) 0.023(3) 0.006(3)
C8 0.045(4) 0.039(4) 0.045(4) 0.003(3) 0.017(3) -0.003(3)
C13 0.051(4) 0.043(4) 0.052(4) -0.006(3) 0.009(3) -0.009(3)
C3 0.044(3) 0.043(5) 0.050(4) 0.008(3) 0.014(3) 0.005(3)
C1 0.064(4) 0.068(6) 0.082(5) -0.012(5) 0.013(4) -0.012(5)
C6 0.059(4) 0.047(5) 0.040(4) 0.001(3) 0.022(3) 0.000(3)

loop_
_atom_type_symbol
_atom_type_description
_atom_type_scat_dispersion_real
_atom_type_scat_dispersion_imag
_atom_type_scat_source
C C 0.0033 0.0016 'International Tables Vol C Tables 4.2.6.8 and 6.1.1.4'
H H 0.0000 0.0000 'International Tables Vol C Tables 4.2.6.8 and 6.1.1.4'
Br Br -0.2901 2.4595 'International Tables Vol C Tables 4.2.6.8 and 6.1.1.4'
N N 0.0061 0.0033 'International Tables Vol C Tables 4.2.6.8 and 6.1.1.4'
O O 0.0106 0.0060 'International Tables Vol C Tables 4.2.6.8 and 6.1.1.4'

loop_
_geom_angle_atom_site_label_1
_geom_angle_atom_site_label_2
_geom_angle_atom_site_label_3
_geom_angle
C2 O1 C1 116.0(6)
C11 C12 H12 120.7
C11 C12 C13 118.6(6)
C13 C12 H12 120.7
C12 C11 Br1 118.2(6)
C12 C11 C10 121.9(7)
C10 C11 Br1 119.9(5)
C4 C5 H5 110.0
C4 C5 C7 102.8(5)
C7 C5 H5 110.0
C6 C5 H5 110.0
C6 C5 C4 112.3(6)
C6 C5 C7 111.5(5)
C11 C10 H10 120.6
C11 C10 C9 118.8(7)
C9 C10 H10 120.6
C5 C4 H4A 110.8
C5 C4 H4B 110.8
C5 C4 C3 104.7(4)
H4A C4 H4B 108.9
C3 C4 H4A 110.8
C3 C4 H4B 110.8
C10 C9 H9 119.2
C10 C9 C8 121.7(7)
C8 C9 H9 119.2
C5 C7 H7 108.0
N1 C7 C5 103.1(4)
N1 C7 H7 108.0
N1 C7 C8 112.5(5)
C8 C7 C5 116.7(5)
C8 C7 H7 108.0
C7 N1 H1 123(3)
C3 N1 C7 111.7(5)
C3 N1 H1 119(3)
O2 C2 O1 123.1(7)
O2 C2 C3 125.3(6)
O1 C2 C3 111.5(6)
C9 C8 C7 121.6(6)
C13 C8 C9 117.2(6)
C13 C8 C7 121.2(6)
C12 C13 H13 119.1
C8 C13 C12 121.9(6)
C8 C13 H13 119.1
C4 C3 H3 109.8
N1 C3 C4 105.3(5)
N1 C3 C2 110.3(6)
N1 C3 H3 109.8
C2 C3 C4 111.9(5)
C2 C3 H3 109.8
O1 C1 H1A 109.5
O1 C1 H1B 109.5
O1 C1 H1C 109.5
H1A C1 H1B 109.5
H1A C1 H1C 109.5
H1B C1 H1C 109.5
N2 C6 C5 177.3(7)

loop_
_geom_bond_atom_site_label_1
_geom_bond_atom_site_label_2
_geom_bond_distance
Br1 C11 1.899(7)
O2 C2 1.202(9)
O1 C2 1.312(7)
O1 C1 1.441(10)
C12 H12 0.9300
C12 C11 1.365(8)
C12 C13 1.393(9)
C11 C10 1.367(10)
N2 C6 1.153(10)
C5 H5 0.9800
C5 C4 1.529(8)
C5 C7 1.544(8)
C5 C6 1.472(10)
C10 H10 0.9300
C10 C9 1.389(9)
C4 H4A 0.9700
C4 H4B 0.9700
C4 C3 1.536(8)
C9 H9 0.9300
C9 C8 1.391(8)
C7 H7 0.9800
C7 N1 1.458(7)
C7 C8 1.494(8)
N1 C3 1.451(7)
N1 H1 0.84(4)
C2 C3 1.516(9)
C8 C13 1.386(9)
C13 H13 0.9300
C3 H3 0.9800
C1 H1A 0.9600
C1 H1B 0.9600
C1 H1C 0.9600
